data_7217085
loop_
_publ_author_name
'Yang, Weiting'
'Wang, Hao'
'Du, Zi-Yi'
'Tian, Wan-Guo'
'Sun, Zhong-Ming'

_publ_section_title
;
 Isolation of a series of uranium organophosphinates
;
_journal_issue 34
_journal_name_full CrystEngComm
_journal_page_first 8073
_journal_paper_doi 10.1039/C4CE01172D
_journal_volume 16
_journal_year 2014
_chemical_formula_sum 'C27 H22 N2 O7 P U'
_chemical_formula_weight 755.47
_chemical_name_systematic
; 
 ? 
;
_space_group_IT_number 2
_symmetry_cell_setting triclinic
_symmetry_space_group_name_Hall '-P 1'
_symmetry_space_group_name_H-M 'P -1'
_atom_sites_solution_hydrogens geom
_atom_sites_solution_primary direct
_atom_sites_solution_secondary difmap
_audit_creation_method SHELXL-97
_cell_angle_alpha 87.195(10)
_cell_angle_beta 76.239(12)
_cell_angle_gamma 85.236(12)
_cell_formula_units_Z 2
_cell_length_a 8.946(6)
_cell_length_b 11.706(7)
_cell_length_c 13.404(8)
_cell_measurement_reflns_used 1302
_cell_measurement_temperature 293(2)
_cell_measurement_theta_max 19.27
_cell_measurement_theta_min 3.03
_cell_volume 1358.1(15)
_computing_cell_refinement 'Bruker SMART'
_computing_data_collection 'Bruker SMART'
_computing_data_reduction 'Bruker SAINT'
_computing_molecular_graphics 'SHELXL-97 (Sheldrick, 1997)'
_computing_publication_material 'SHELXL-97 (Sheldrick, 1997)'
_computing_structure_refinement 'SHELXL-97 (Sheldrick, 1997)'
_computing_structure_solution 'SHELXS-97 (Sheldrick, 1990)'
_diffrn_ambient_temperature 293(2)
_diffrn_measured_fraction_theta_full 0.973
_diffrn_measured_fraction_theta_max 0.973
_diffrn_measurement_device_type 'Bruker Apex-II CCD area detector'
_diffrn_measurement_method 'phi and omega scans'
_diffrn_radiation_monochromator graphite
_diffrn_radiation_source 'fine-focus sealed tube'
_diffrn_radiation_type MoK\a
_diffrn_radiation_wavelength 0.71073
_diffrn_reflns_av_R_equivalents 0.0392
_diffrn_reflns_av_unetI/netI 0.0907
_diffrn_reflns_limit_h_max 11
_diffrn_reflns_limit_h_min -6
_diffrn_reflns_limit_k_max 14
_diffrn_reflns_limit_k_min -12
_diffrn_reflns_limit_l_max 16
_diffrn_reflns_limit_l_min -14
_diffrn_reflns_number 7562
_diffrn_reflns_theta_full 26.25
_diffrn_reflns_theta_max 26.25
_diffrn_reflns_theta_min 1.56
_exptl_absorpt_coefficient_mu 6.082
_exptl_absorpt_correction_T_max 0.301
_exptl_absorpt_correction_T_min 0.197
_exptl_absorpt_correction_type multi-scan
_exptl_absorpt_process_details sadabs
_exptl_crystal_colour yellow
_exptl_crystal_density_diffrn 1.847
_exptl_crystal_density_method 'not measured'
_exptl_crystal_description block
_exptl_crystal_F_000 722
_exptl_crystal_size_max 0.29
_exptl_crystal_size_mid 0.25
_exptl_crystal_size_min 0.2
_refine_diff_density_max 0.974
_refine_diff_density_min -0.974
_refine_diff_density_rms 0.249
_refine_ls_extinction_coef 0.0046(4)
_refine_ls_extinction_expression Fc^*^=kFc[1+0.001xFc^2^\l^3^/sin(2\q)]^-1/4^
_refine_ls_extinction_method SHELXL
_refine_ls_goodness_of_fit_ref 1.016
_refine_ls_hydrogen_treatment constr
_refine_ls_matrix_type full
_refine_ls_number_parameters 344
_refine_ls_number_reflns 5343
_refine_ls_number_restraints 0
_refine_ls_restrained_S_all 1.016
_refine_ls_R_factor_all 0.0703
_refine_ls_R_factor_gt 0.0515
_refine_ls_shift/su_max 0.001
_refine_ls_shift/su_mean 0.000
_refine_ls_structure_factor_coef Fsqd
_refine_ls_weighting_details 'calc w=1/[\s^2^(Fo^2^)+(0.0530P)^2^+0.0000P] where P=(Fo^2^+2Fc^2^)/3'
_refine_ls_weighting_scheme calc
_refine_ls_wR_factor_gt 0.1123
_refine_ls_wR_factor_ref 0.1217
_reflns_number_gt 4201
_reflns_number_total 5343
_reflns_threshold_expression >2sigma(I)
_cod_data_source_file c4ce01172d2.cif
_cod_data_source_block HMPP-U5
_cod_depositor_comments
;
The following automatic conversions were performed:

'_symmetry_cell_setting' value 'Triclinic' changed to 'triclinic'
according to
/usr/data/users/saulius/crontab/automatic-downloads/rss-feeds/RSC/lib/dictionaries/cif_core.dic
dictionary named 'cif_core.dic' version 2.4.2 from 2011-04-26.

Automatic conversion script
Id: cif_fix_values 2281 2013-09-26 08:29:07Z andrius 

 Adding full bibliography for 7217081--7217085.cif.
;
_cod_original_sg_symbol_H-M P-1
_cod_database_code 7217085

loop_
_symmetry_equiv_pos_as_xyz
'x, y, z'
'-x, -y, -z'

loop_
_atom_site_label
_atom_site_type_symbol
_atom_site_fract_x
_atom_site_fract_y
_atom_site_fract_z
_atom_site_U_iso_or_equiv
_atom_site_adp_type
_atom_site_occupancy
_atom_site_symmetry_multiplicity
_atom_site_calc_flag
_atom_site_refinement_flags
U1 U 1.00397(4) 0.24661(3) 0.41849(3) 0.03154(15) Uani 1 1 d .
P1 P 0.9614(3) -0.05086(19) 0.35332(18) 0.0322(6) Uani 1 1 d .
O1 O 1.2063(7) 0.2441(5) 0.3837(5) 0.0422(16) Uani 1 1 d .
O2 O 0.8019(8) 0.2567(5) 0.4470(5) 0.0438(17) Uani 1 1 d .
O3 O 0.9873(8) -0.1266(5) 0.4428(5) 0.0455(18) Uani 1 1 d .
O4 O 1.0200(8) 0.0670(5) 0.3471(5) 0.0381(16) Uani 1 1 d .
O5 O 1.0070(12) -0.2356(7) 0.2401(6) 0.079(3) Uani 1 1 d .
H5B H 1.0066 -0.2687 0.2955 0.118 Uiso 1 1 calc R
O6 O 1.0030(8) 0.3682(5) 0.5648(5) 0.0436(17) Uani 1 1 d .
O7 O 1.0052(8) 0.5461(5) 0.6209(5) 0.0420(17) Uani 1 1 d .
N1 N 1.0070(10) 0.2783(6) 0.2276(6) 0.040(2) Uani 1 1 d .
N2 N 0.9270(10) 0.3132(7) 0.0833(6) 0.043(2) Uani 1 1 d .
C1 C 0.7621(12) -0.0398(8) 0.3512(8) 0.045(3) Uani 1 1 d .
C2 C 0.6998(14) 0.0549(10) 0.3041(11) 0.067(4) Uani 1 1 d .
H2A H 0.7631 0.1120 0.2730 0.081 Uiso 1 1 calc R
C3 C 0.5469(17) 0.0655(13) 0.3028(14) 0.093(5) Uani 1 1 d .
H3A H 0.5086 0.1282 0.2687 0.111 Uiso 1 1 calc R
C4 C 0.4512(16) -0.0133(14) 0.3498(12) 0.078(4) Uani 1 1 d .
H4A H 0.3468 -0.0033 0.3505 0.093 Uiso 1 1 calc R
C5 C 0.5068(16) -0.1075(13) 0.3962(12) 0.082(4) Uani 1 1 d .
H5A H 0.4406 -0.1627 0.4276 0.098 Uiso 1 1 calc R
C6 C 0.6666(15) -0.1220(12) 0.3970(10) 0.072(4) Uani 1 1 d .
H6A H 0.7052 -0.1868 0.4284 0.087 Uiso 1 1 calc R
C7 C 1.0651(14) -0.1239(9) 0.2393(8) 0.054(3) Uani 1 1 d .
H7A H 1.0512 -0.0797 0.1786 0.065 Uiso 1 1 calc R
H7B H 1.1744 -0.1322 0.2376 0.065 Uiso 1 1 calc R
C8 C 1.0018(12) 0.4768(8) 0.5539(7) 0.038(2) Uani 1 1 d .
C9 C 0.8972(12) 0.3297(7) 0.1862(7) 0.040(2) Uani 1 1 d .
H9A H 0.8106 0.3718 0.2230 0.048 Uiso 1 1 calc R
C10 C 1.1142(12) 0.2248(8) 0.1460(7) 0.039(2) Uani 1 1 d .
C11 C 1.2522(13) 0.1589(9) 0.1447(9) 0.056(3) Uani 1 1 d .
H11A H 1.2883 0.1454 0.2041 0.067 Uiso 1 1 calc R
C12 C 1.3326(17) 0.1149(12) 0.0528(10) 0.080(4) Uani 1 1 d .
H12A H 1.4253 0.0711 0.0492 0.097 Uiso 1 1 calc R
C13 C 1.2762(16) 0.1356(11) -0.0354(10) 0.073(4) Uani 1 1 d .
H13A H 1.3319 0.1032 -0.0963 0.087 Uiso 1 1 calc R
C14 C 1.1443(14) 0.2003(9) -0.0364(9) 0.057(3) Uani 1 1 d .
H14A H 1.1086 0.2134 -0.0960 0.068 Uiso 1 1 calc R
C15 C 1.0657(12) 0.2460(8) 0.0560(7) 0.039(2) Uani 1 1 d .
C16 C 0.8286(12) 0.3538(9) 0.0166(7) 0.041(2) Uani 1 1 d .
C17 C 0.8870(13) 0.4201(10) -0.0687(8) 0.055(3) Uani 1 1 d .
H17A H 0.9865 0.4436 -0.0790 0.066 Uiso 1 1 calc R
C18 C 0.8009(13) 0.4526(10) -0.1399(8) 0.055(3) Uani 1 1 d .
H18A H 0.8454 0.4937 -0.1991 0.066 Uiso 1 1 calc R
C19 C 0.6491(13) 0.4246(9) -0.1241(8) 0.048(3) Uani 1 1 d .
C20 C 0.5887(14) 0.3631(11) -0.0348(10) 0.069(4) Uani 1 1 d .
H20A H 0.4859 0.3460 -0.0205 0.083 Uiso 1 1 calc R
C21 C 0.6783(14) 0.3264(11) 0.0335(9) 0.065(4) Uani 1 1 d .
H21A H 0.6360 0.2826 0.0916 0.078 Uiso 1 1 calc R
C22 C 0.5551(13) 0.4541(9) -0.2031(8) 0.048(3) Uani 1 1 d .
C23 C 0.5879(13) 0.5490(11) -0.2685(9) 0.061(3) Uani 1 1 d .
H23A H 0.6634 0.5958 -0.2610 0.073 Uiso 1 1 calc R
C24 C 0.5090(15) 0.5742(12) -0.3444(10) 0.071(4) Uani 1 1 d .
H24A H 0.5310 0.6386 -0.3872 0.085 Uiso 1 1 calc R
C25 C 0.3990(15) 0.5062(12) -0.3578(10) 0.072(4) Uani 1 1 d .
H25A H 0.3475 0.5234 -0.4099 0.086 Uiso 1 1 calc R
C26 C 0.3644(16) 0.4104(12) -0.2922(12) 0.083(5) Uani 1 1 d .
H26A H 0.2893 0.3637 -0.3005 0.099 Uiso 1 1 calc R
C27 C 0.4416(17) 0.3852(11) -0.2152(11) 0.076(4) Uani 1 1 d .
H27A H 0.4177 0.3219 -0.1713 0.091 Uiso 1 1 calc R

loop_
_atom_site_aniso_label
_atom_site_aniso_U_11
_atom_site_aniso_U_22
_atom_site_aniso_U_33
_atom_site_aniso_U_23
_atom_site_aniso_U_13
_atom_site_aniso_U_12
U1 0.0406(2) 0.0222(2) 0.0352(2) 0.00357(13) -0.01638(16) -0.00306(14)
P1 0.0471(15) 0.0221(12) 0.0325(13) 0.0023(10) -0.0198(12) -0.0032(11)
O1 0.042(4) 0.037(4) 0.049(4) 0.008(3) -0.015(3) -0.005(3)
O2 0.049(4) 0.033(4) 0.051(4) 0.011(3) -0.016(3) -0.003(3)
O3 0.071(5) 0.031(4) 0.043(4) 0.010(3) -0.032(4) -0.006(3)
O4 0.057(4) 0.022(3) 0.043(4) 0.002(3) -0.025(3) -0.005(3)
O5 0.139(9) 0.052(5) 0.055(5) -0.014(4) -0.045(6) 0.007(5)
O6 0.077(5) 0.022(3) 0.035(4) 0.004(3) -0.019(4) -0.003(3)
O7 0.067(5) 0.027(3) 0.038(4) 0.002(3) -0.024(4) -0.005(3)
N1 0.053(5) 0.027(4) 0.040(5) 0.002(4) -0.016(4) -0.001(4)
N2 0.054(6) 0.041(5) 0.035(5) 0.004(4) -0.015(4) 0.000(4)
C1 0.048(6) 0.034(5) 0.061(7) -0.013(5) -0.029(6) 0.000(5)
C2 0.063(8) 0.043(7) 0.112(11) 0.005(7) -0.052(8) -0.008(6)
C3 0.069(10) 0.069(10) 0.153(16) 0.015(10) -0.057(11) -0.005(8)
C4 0.048(8) 0.092(11) 0.096(11) -0.027(9) -0.028(8) 0.020(8)
C5 0.064(9) 0.089(11) 0.097(11) -0.001(9) -0.020(8) -0.036(8)
C6 0.066(9) 0.081(9) 0.081(9) 0.023(8) -0.040(8) -0.015(7)
C7 0.082(9) 0.043(6) 0.039(6) -0.013(5) -0.017(6) 0.004(6)
C8 0.049(6) 0.027(5) 0.042(6) 0.005(4) -0.022(5) -0.004(4)
C9 0.060(7) 0.022(5) 0.039(6) 0.007(4) -0.013(5) -0.001(5)
C10 0.053(7) 0.028(5) 0.035(5) 0.001(4) -0.008(5) -0.003(5)
C11 0.058(8) 0.056(7) 0.054(7) 0.002(6) -0.017(6) 0.004(6)
C12 0.090(11) 0.087(10) 0.060(9) -0.010(7) -0.021(8) 0.029(8)
C13 0.080(10) 0.081(9) 0.049(7) -0.022(7) 0.002(7) 0.009(8)
C14 0.064(8) 0.056(7) 0.051(7) -0.008(6) -0.015(6) -0.006(6)
C15 0.045(6) 0.038(6) 0.036(5) -0.006(4) -0.010(5) -0.004(5)
C16 0.046(6) 0.045(6) 0.036(6) 0.003(4) -0.017(5) -0.001(5)
C17 0.053(7) 0.073(8) 0.046(6) 0.013(6) -0.025(6) -0.023(6)
C18 0.063(8) 0.061(7) 0.048(7) 0.009(5) -0.029(6) -0.003(6)
C19 0.045(7) 0.059(7) 0.042(6) 0.010(5) -0.013(5) -0.008(5)
C20 0.050(8) 0.095(10) 0.067(8) 0.029(7) -0.022(7) -0.022(7)
C21 0.065(8) 0.083(9) 0.045(7) 0.034(6) -0.017(6) -0.011(7)
C22 0.047(7) 0.052(7) 0.049(6) 0.001(5) -0.019(5) -0.004(5)
C23 0.048(7) 0.076(8) 0.064(8) 0.019(7) -0.024(6) -0.009(6)
C24 0.059(8) 0.091(10) 0.070(9) 0.011(8) -0.031(7) -0.003(8)
C25 0.071(9) 0.081(10) 0.070(9) -0.001(7) -0.041(8) 0.022(8)
C26 0.082(10) 0.080(10) 0.113(12) -0.010(9) -0.071(10) -0.020(8)
C27 0.106(12) 0.053(8) 0.086(10) 0.010(7) -0.055(9) -0.021(8)

loop_
_atom_type_symbol
_atom_type_description
_atom_type_scat_dispersion_real
_atom_type_scat_dispersion_imag
_atom_type_scat_source
C C 0.0033 0.0016 'International Tables Vol C Tables 4.2.6.8 and 6.1.1.4'
H H 0.0000 0.0000 'International Tables Vol C Tables 4.2.6.8 and 6.1.1.4'
N N 0.0061 0.0033 'International Tables Vol C Tables 4.2.6.8 and 6.1.1.4'
O O 0.0106 0.0060 'International Tables Vol C Tables 4.2.6.8 and 6.1.1.4'
P P 0.1023 0.0942 'International Tables Vol C Tables 4.2.6.8 and 6.1.1.4'
U U -9.6767 9.6646 'International Tables Vol C Tables 4.2.6.8 and 6.1.1.4'

loop_
_geom_angle_atom_site_label_1
_geom_angle_atom_site_label_2
_geom_angle_atom_site_label_3
_geom_angle
_geom_angle_site_symmetry_1
_geom_angle_site_symmetry_3
O2 U1 O1 176.1(3) . .
O2 U1 O3 92.7(3) . 2_756
O1 U1 O3 91.1(3) . 2_756
O2 U1 O4 92.5(3) . .
O1 U1 O4 89.0(3) . .
O3 U1 O4 78.4(2) 2_756 .
O2 U1 O7 88.3(3) . 2_766
O1 U1 O7 88.4(3) . 2_766
O3 U1 O7 137.8(2) 2_756 2_766
O4 U1 O7 143.8(2) . 2_766
O2 U1 O6 91.1(3) . .
O1 U1 O6 89.3(3) . .
O3 U1 O6 72.7(2) 2_756 .
O4 U1 O6 151.0(2) . .
O7 U1 O6 65.1(2) 2_766 .
O2 U1 N1 89.3(3) . .
O1 U1 N1 87.7(3) . .
O3 U1 N1 150.6(2) 2_756 .
O4 U1 N1 72.2(2) . .
O7 U1 N1 71.6(2) 2_766 .
O6 U1 N1 136.6(2) . .
O3 P1 O4 115.6(4) . .
O3 P1 C1 110.2(5) . .
O4 P1 C1 110.1(4) . .
O3 P1 C7 106.0(5) . .
O4 P1 C7 107.2(5) . .
C1 P1 C7 107.2(5) . .
P1 O3 U1 173.0(5) . 2_756
P1 O4 U1 148.5(4) . .
C7 O5 H5B 109.5 . .
C8 O6 U1 121.1(6) . .
C8 O7 U1 120.5(5) . 2_766
C9 N1 C10 105.5(8) . .
C9 N1 U1 128.0(7) . .
C10 N1 U1 125.5(6) . .
C9 N2 C15 107.7(8) . .
C9 N2 C16 125.7(9) . .
C15 N2 C16 126.6(8) . .
C6 C1 C2 118.4(10) . .
C6 C1 P1 121.3(8) . .
C2 C1 P1 120.3(9) . .
C3 C2 C1 121.1(12) . .
C3 C2 H2A 119.5 . .
C1 C2 H2A 119.5 . .
C4 C3 C2 121.0(13) . .
C4 C3 H3A 119.5 . .
C2 C3 H3A 119.5 . .
C3 C4 C5 120.0(13) . .
C3 C4 H4A 120.0 . .
C5 C4 H4A 120.0 . .
C4 C5 C6 120.2(13) . .
C4 C5 H5A 119.9 . .
C6 C5 H5A 119.9 . .
C1 C6 C5 119.2(12) . .
C1 C6 H6A 120.4 . .
C5 C6 H6A 120.4 . .
O5 C7 P1 108.9(8) . .
O5 C7 H7A 109.9 . .
P1 C7 H7A 109.9 . .
O5 C7 H7B 109.9 . .
P1 C7 H7B 109.9 . .
H7A C7 H7B 108.3 . .
O7 C8 O6 126.7(8) . .
O7 C8 C8 118.6(10) . 2_766
O6 C8 C8 114.7(11) . 2_766
N1 C9 N2 111.7(9) . .
N1 C9 H9A 124.2 . .
N2 C9 H9A 124.2 . .
C15 C10 C11 119.8(10) . .
C15 C10 N1 109.6(9) . .
C11 C10 N1 130.6(9) . .
C12 C11 C10 117.7(11) . .
C12 C11 H11A 121.1 . .
C10 C11 H11A 121.1 . .
C11 C12 C13 120.3(13) . .
C11 C12 H12A 119.9 . .
C13 C12 H12A 119.9 . .
C14 C13 C12 123.1(12) . .
C14 C13 H13A 118.4 . .
C12 C13 H13A 118.4 . .
C13 C14 C15 116.1(11) . .
C13 C14 H14A 121.9 . .
C15 C14 H14A 121.9 . .
C14 C15 C10 122.8(10) . .
C14 C15 N2 131.6(10) . .
C10 C15 N2 105.5(9) . .
C17 C16 C21 118.3(9) . .
C17 C16 N2 119.3(10) . .
C21 C16 N2 122.4(9) . .
C16 C17 C18 121.2(11) . .
C16 C17 H17A 119.4 . .
C18 C17 H17A 119.4 . .
C17 C18 C19 120.9(10) . .
C17 C18 H18A 119.5 . .
C19 C18 H18A 119.5 . .
C20 C19 C18 117.2(10) . .
C20 C19 C22 120.8(10) . .
C18 C19 C22 121.9(9) . .
C19 C20 C21 121.3(11) . .
C19 C20 H20A 119.3 . .
C21 C20 H20A 119.3 . .
C16 C21 C20 120.8(10) . .
C16 C21 H21A 119.6 . .
C20 C21 H21A 119.6 . .
C23 C22 C27 119.1(10) . .
C23 C22 C19 119.2(10) . .
C27 C22 C19 121.6(10) . .
C24 C23 C22 120.2(12) . .
C24 C23 H23A 119.9 . .
C22 C23 H23A 119.9 . .
C25 C24 C23 121.1(13) . .
C25 C24 H24A 119.5 . .
C23 C24 H24A 119.5 . .
C24 C25 C26 119.3(11) . .
C24 C25 H25A 120.3 . .
C26 C25 H25A 120.3 . .
C27 C26 C25 120.0(12) . .
C27 C26 H26A 120.0 . .
C25 C26 H26A 120.0 . .
C26 C27 C22 120.2(12) . .
C26 C27 H27A 119.9 . .
C22 C27 H27A 119.9 . .

loop_
_geom_bond_atom_site_label_1
_geom_bond_atom_site_label_2
_geom_bond_distance
_geom_bond_site_symmetry_2
U1 O2 1.752(7) .
U1 O1 1.756(7) .
U1 O3 2.287(6) 2_756
U1 O4 2.331(6) .
U1 O7 2.457(6) 2_766
U1 O6 2.477(6) .
U1 N1 2.562(8) .
P1 O3 1.508(6) .
P1 O4 1.508(6) .
P1 C1 1.783(10) .
P1 C7 1.803(10) .
O3 U1 2.287(6) 2_756
O5 C7 1.445(12) .
O5 H5B 0.8200 .
O6 C8 1.273(11) .
O7 C8 1.247(11) .
O7 U1 2.457(6) 2_766
N1 C9 1.328(12) .
N1 C10 1.405(12) .
N2 C9 1.361(12) .
N2 C15 1.394(13) .
N2 C16 1.437(12) .
C1 C6 1.365(15) .
C1 C2 1.391(14) .
C2 C3 1.368(16) .
C2 H2A 0.9300 .
C3 C4 1.340(19) .
C3 H3A 0.9300 .
C4 C5 1.356(18) .
C4 H4A 0.9300 .
C5 C6 1.429(17) .
C5 H5A 0.9300 .
C6 H6A 0.9300 .
C7 H7A 0.9700 .
C7 H7B 0.9700 .
C8 C8 1.524(18) 2_766
C9 H9A 0.9300 .
C10 C15 1.380(13) .
C10 C11 1.397(14) .
C11 C12 1.371(16) .
C11 H11A 0.9300 .
C12 C13 1.395(17) .
C12 H12A 0.9300 .
C13 C14 1.350(16) .
C13 H13A 0.9300 .
C14 C15 1.380(14) .
C14 H14A 0.9300 .
C16 C17 1.371(13) .
C16 C21 1.372(15) .
C17 C18 1.383(13) .
C17 H17A 0.9300 .
C18 C19 1.388(14) .
C18 H18A 0.9300 .
C19 C20 1.384(15) .
C19 C22 1.513(14) .
C20 C21 1.385(15) .
C20 H20A 0.9300 .
C21 H21A 0.9300 .
C22 C23 1.388(15) .
C22 C27 1.392(15) .
C23 C24 1.378(15) .
C23 H23A 0.9300 .
C24 C25 1.364(16) .
C24 H24A 0.9300 .
C25 C26 1.400(18) .
C25 H25A 0.9300 .
C26 C27 1.379(16) .
C26 H26A 0.9300 .
C27 H27A 0.9300 .

loop_
_geom_hbond_atom_site_label_D
_geom_hbond_atom_site_label_H
_geom_hbond_atom_site_label_A
_geom_hbond_distance_DH
_geom_hbond_distance_HA
_geom_hbond_distance_DA
_geom_hbond_angle_DHA
_geom_hbond_site_symmetry_A
O5 H5B O6 0.82 2.14 2.961(10) 174.8 2_756
O5 H5B O3 0.82 2.61 3.020(10) 112.5 .
